data_1517026
loop_
_publ_author_name
'Yoo, Changho'
'Oh, Seohee'
'Kim, Jin'
'Lee, Yunho'

_publ_section_title
;
 Transmethylation of a four-coordinate nickel(i) monocarbonyl species with
 methyl iodide
;
_journal_issue 10
_journal_name_full 'Chemical Science'
_journal_page_first 3853
_journal_paper_doi 10.1039/C4SC01089B
_journal_volume 5
_journal_year 2014
_chemical_formula_moiety 'C34 H49 N Ni O P2'
_chemical_formula_sum 'C34 H49 N Ni O P2'
_chemical_formula_weight 608.39
_chemical_name_common (PNP)NiCOMe
_chemical_name_systematic
; 
 ? 
;
_space_group_IT_number 14
_symmetry_cell_setting monoclinic
_symmetry_space_group_name_Hall '-P 2ybc'
_symmetry_space_group_name_H-M 'P 1 21/c 1'
_atom_sites_solution_hydrogens geom
_atom_sites_solution_primary direct
_atom_sites_solution_secondary difmap
_audit_creation_method SHELXL-97
_cell_angle_alpha 90.00
_cell_angle_beta 92.7220(18)
_cell_angle_gamma 90.00
_cell_formula_units_Z 4
_cell_length_a 12.4045(4)
_cell_length_b 9.6520(3)
_cell_length_c 27.5625(9)
_cell_measurement_reflns_used 79681
_cell_measurement_temperature 120(2)
_cell_measurement_theta_max 35.25
_cell_measurement_theta_min 1.48
_cell_volume 3296.29(18)
_computing_cell_refinement 'Bruker SMART'
_computing_data_collection 'Bruker SMART'
_computing_data_reduction 'Bruker SAINT'
_computing_molecular_graphics 'Bruker SHELXTL'
_computing_publication_material 'Bruker SHELXTL'
_computing_structure_refinement 'SHELXL-97 (Sheldrick, 1997)'
_computing_structure_solution 'SHELXS-97 (Sheldrick, 1990)'
_diffrn_ambient_temperature 120(2)
_diffrn_measured_fraction_theta_full 1.000
_diffrn_measured_fraction_theta_max 0.839
_diffrn_measurement_device_type 'CCD area detector'
_diffrn_measurement_method 'phi and omega scans'
_diffrn_radiation_monochromator graphite
_diffrn_radiation_source 'fine-focus sealed tube'
_diffrn_radiation_type MoK\a
_diffrn_radiation_wavelength 0.71073
_diffrn_reflns_av_R_equivalents 0.0522
_diffrn_reflns_av_sigmaI/netI 0.0461
_diffrn_reflns_limit_h_max 17
_diffrn_reflns_limit_h_min -19
_diffrn_reflns_limit_k_max 14
_diffrn_reflns_limit_k_min -14
_diffrn_reflns_limit_l_max 42
_diffrn_reflns_limit_l_min -41
_diffrn_reflns_number 79681
_diffrn_reflns_theta_full 25.00
_diffrn_reflns_theta_max 35.25
_diffrn_reflns_theta_min 1.48
_exptl_absorpt_coefficient_mu 0.712
_exptl_absorpt_correction_T_max 0.9008
_exptl_absorpt_correction_T_min 0.6357
_exptl_absorpt_correction_type multi-scan
_exptl_absorpt_process_details SADABS
_exptl_crystal_colour yellow
_exptl_crystal_density_diffrn 1.226
_exptl_crystal_density_meas ?
_exptl_crystal_density_method 'not measured'
_exptl_crystal_description platy
_exptl_crystal_F_000 1304
_exptl_crystal_size_max 0.70
_exptl_crystal_size_mid 0.23
_exptl_crystal_size_min 0.15
_refine_diff_density_max 0.499
_refine_diff_density_min -0.821
_refine_diff_density_rms 0.111
_refine_ls_extinction_method none
_refine_ls_goodness_of_fit_ref 1.054
_refine_ls_hydrogen_treatment mixed
_refine_ls_matrix_type full
_refine_ls_number_parameters 407
_refine_ls_number_reflns 12412
_refine_ls_number_restraints 0
_refine_ls_restrained_S_all 1.054
_refine_ls_R_factor_all 0.0674
_refine_ls_R_factor_gt 0.0403
_refine_ls_shift/su_max 0.003
_refine_ls_shift/su_mean 0.000
_refine_ls_structure_factor_coef Fsqd
_refine_ls_weighting_details 'calc w=1/[\s^2^(Fo^2^)+(0.0627P)^2^+0.5704P] where P=(Fo^2^+2Fc^2^)/3'
_refine_ls_weighting_scheme calc
_refine_ls_wR_factor_gt 0.1042
_refine_ls_wR_factor_ref 0.1196
_reflns_number_gt 9067
_reflns_number_total 12412
_reflns_threshold_expression >2sigma(I)
_cod_data_source_file c4sc01089b2.cif
_cod_data_source_block 0080a-1
_cod_depositor_comments
;
The following automatic conversions were performed:

'_symmetry_cell_setting' value 'Monoclinic' changed to 'monoclinic'
according to
/usr/data/users/saulius/crontab/automatic-downloads/rss-feeds/RSC/lib/dictionaries/cif_core.dic
dictionary named 'cif_core.dic' version 2.4.2 from 2011-04-26.

Automatic conversion script
Id: cif_fix_values 2281 2013-09-26 08:29:07Z andrius 

 Adding full bibliography for 1517024--1517032.cif.

The following automatic conversions were performed:

'_exptl_crystal_density_meas' value 'not measured' was changed to '?'
- the value is perceived as not measured.

Automatic conversion script
Id: cif_fix_values 3008 2015-01-20 13:52:24Z robertas 
;
_cod_original_sg_symbol_H-M P21/c
_cod_database_code 1517026

loop_
_symmetry_equiv_pos_as_xyz
'x, y, z'
'-x, y+1/2, -z+1/2'
'-x, -y, -z'
'x, -y-1/2, z-1/2'

loop_
_atom_site_label
_atom_site_type_symbol
_atom_site_fract_x
_atom_site_fract_y
_atom_site_fract_z
_atom_site_U_iso_or_equiv
_atom_site_adp_type
_atom_site_occupancy
_atom_site_symmetry_multiplicity
_atom_site_calc_flag
_atom_site_refinement_flags
_atom_site_disorder_assembly
_atom_site_disorder_group
Ni1 Ni 0.774502(15) 0.299818(18) 0.132609(6) 0.01633(6) Uani 1 1 d . . .
P1 P 0.77905(3) 0.16219(4) 0.195296(13) 0.01773(8) Uani 1 1 d . . .
P2 P 0.77904(3) 0.47044(4) 0.081692(12) 0.01641(8) Uani 1 1 d . . .
N1 N 0.70391(10) 0.43227(12) 0.17452(4) 0.0178(2) Uani 1 1 d . . .
C11 C 0.67909(12) 0.58462(14) 0.10605(5) 0.0180(3) Uani 1 1 d . . .
C4 C 0.75651(12) 0.28842(14) 0.24245(5) 0.0184(3) Uani 1 1 d . . .
C15 C 0.56564(12) 0.62111(15) 0.17325(5) 0.0213(3) Uani 1 1 d . . .
H15A H 0.5422 0.5969 0.2045 0.026 Uiso 1 1 calc R . .
C10 C 0.65106(12) 0.54639(14) 0.15344(5) 0.0178(3) Uani 1 1 d . . .
C3 C 0.71966(12) 0.41831(14) 0.22460(5) 0.0174(3) Uani 1 1 d . . .
C12 C 0.62838(13) 0.69471(14) 0.08140(5) 0.0213(3) Uani 1 1 d . . .
H12A H 0.6504 0.7188 0.0500 0.026 Uiso 1 1 calc R . .
C1 C 0.84302(15) 0.17733(16) 0.09177(5) 0.0254(3) Uani 1 1 d . . .
C5 C 0.77946(13) 0.26706(16) 0.29199(5) 0.0217(3) Uani 1 1 d . . .
H5A H 0.8034 0.1783 0.3028 0.026 Uiso 1 1 calc R . .
C14 C 0.51536(13) 0.72946(16) 0.14780(6) 0.0238(3) Uani 1 1 d . . .
H14A H 0.4581 0.7775 0.1621 0.029 Uiso 1 1 calc R . .
C7 C 0.73368(13) 0.50089(17) 0.30832(5) 0.0235(3) Uani 1 1 d . . .
H7A H 0.7261 0.5749 0.3306 0.028 Uiso 1 1 calc R . .
C26 C 0.74745(13) 0.46426(15) 0.01577(5) 0.0214(3) Uani 1 1 d . . .
H26A H 0.7417 0.5619 0.0038 0.026 Uiso 1 1 calc R . .
C8 C 0.70982(13) 0.52508(15) 0.25933(5) 0.0215(3) Uani 1 1 d . . .
H8A H 0.6866 0.6145 0.2490 0.026 Uiso 1 1 calc R . .
O1 O 0.94001(12) 0.17950(15) 0.08537(5) 0.0415(3) Uani 1 1 d . . .
C13 C 0.54633(13) 0.76993(15) 0.10181(6) 0.0232(3) Uani 1 1 d . . .
C23 C 0.91100(12) 0.55876(15) 0.08889(5) 0.0212(3) Uani 1 1 d . . .
H23A H 0.9653 0.4990 0.0733 0.025 Uiso 1 1 calc R . .
C6 C 0.76815(13) 0.37271(17) 0.32597(5) 0.0236(3) Uani 1 1 d . . .
C17 C 0.66766(14) 0.03594(16) 0.19739(5) 0.0255(3) Uani 1 1 d . . .
H17A H 0.6775 -0.0336 0.1711 0.031 Uiso 1 1 calc R . .
C24 C 0.91236(15) 0.70064(16) 0.06393(7) 0.0287(3) Uani 1 1 d . . .
H24A H 0.9841 0.7423 0.0689 0.043 Uiso 1 1 calc R . .
H24B H 0.8584 0.7611 0.0779 0.043 Uiso 1 1 calc R . .
H24C H 0.8955 0.6892 0.0291 0.043 Uiso 1 1 calc R . .
C27 C 0.63795(15) 0.39478(18) 0.00542(6) 0.0301(4) Uani 1 1 d . . .
H27A H 0.6218 0.3923 -0.0297 0.045 Uiso 1 1 calc R . .
H27B H 0.5818 0.4475 0.0212 0.045 Uiso 1 1 calc R . .
H27C H 0.6401 0.3000 0.0182 0.045 Uiso 1 1 calc R . .
C18 C 0.56141(15) 0.1111(2) 0.18595(7) 0.0345(4) Uani 1 1 d . . .
H18A H 0.5016 0.0451 0.1869 0.052 Uiso 1 1 calc R . .
H18B H 0.5626 0.1526 0.1535 0.052 Uiso 1 1 calc R . .
H18C H 0.5518 0.1841 0.2101 0.052 Uiso 1 1 calc R . .
C2 C 0.77285(19) 0.07035(18) 0.06568(7) 0.0402(5) Uani 1 1 d . . .
H2A H 0.8175 0.0123 0.0454 0.060 Uiso 1 1 calc R . .
H2B H 0.7174 0.1171 0.0451 0.060 Uiso 1 1 calc R . .
H2C H 0.7381 0.0122 0.0896 0.060 Uiso 1 1 calc R . .
C25 C 0.94493(15) 0.56977(18) 0.14299(6) 0.0305(4) Uani 1 1 d . . .
H25A H 1.0150 0.6165 0.1467 0.046 Uiso 1 1 calc R . .
H25B H 0.9507 0.4767 0.1571 0.046 Uiso 1 1 calc R . .
H25C H 0.8908 0.6231 0.1598 0.046 Uiso 1 1 calc R . .
C20 C 0.90407(15) 0.07075(18) 0.21484(6) 0.0302(4) Uani 1 1 d . . .
H20A H 0.8972 0.0399 0.2492 0.036 Uiso 1 1 calc R . .
C28 C 0.83680(15) 0.39325(18) -0.01141(5) 0.0303(4) Uani 1 1 d . . .
H28A H 0.8172 0.3921 -0.0463 0.045 Uiso 1 1 calc R . .
H28B H 0.8459 0.2980 0.0004 0.045 Uiso 1 1 calc R . .
H28C H 0.9046 0.4442 -0.0057 0.045 Uiso 1 1 calc R . .
C16 C 0.49171(15) 0.88886(17) 0.07462(7) 0.0316(4) Uani 1 1 d . . .
H16A H 0.5246 0.9012 0.0433 0.047 Uiso 1 1 calc R . .
H16B H 0.5005 0.9740 0.0938 0.047 Uiso 1 1 calc R . .
H16C H 0.4147 0.8684 0.0692 0.047 Uiso 1 1 calc R . .
C21 C 0.92204(18) -0.05872(19) 0.18345(7) 0.0404(5) Uani 1 1 d . . .
H21A H 0.9889 -0.1051 0.1948 0.061 Uiso 1 1 calc R . .
H21B H 0.9276 -0.0310 0.1495 0.061 Uiso 1 1 calc R . .
H21C H 0.8611 -0.1224 0.1861 0.061 Uiso 1 1 calc R . .
C9 C 0.79686(17) 0.3490(2) 0.37905(6) 0.0369(4) Uani 1 1 d . . .
H9A H 0.7837 0.4340 0.3973 0.055 Uiso 1 1 calc R . .
H9B H 0.8732 0.3236 0.3832 0.055 Uiso 1 1 calc R . .
H9C H 0.7523 0.2740 0.3912 0.055 Uiso 1 1 calc R . .
C19 C 0.66415(18) -0.04319(19) 0.24557(6) 0.0379(4) Uani 1 1 d . . .
H19A H 0.6034 -0.1082 0.2440 0.057 Uiso 1 1 calc R . .
H19B H 0.6551 0.0226 0.2721 0.057 Uiso 1 1 calc R . .
H19C H 0.7317 -0.0945 0.2514 0.057 Uiso 1 1 calc R . .
C22 C 0.99946(16) 0.1705(2) 0.21351(8) 0.0423(5) Uani 1 1 d . . .
H22A H 1.0660 0.1219 0.2239 0.064 Uiso 1 1 calc R . .
H22B H 0.9879 0.2486 0.2354 0.064 Uiso 1 1 calc R . .
H22C H 1.0058 0.2051 0.1803 0.064 Uiso 1 1 calc R . .
C29A C 0.303(2) 0.178(2) 0.0519(8) 0.0289(18) Uani 0.49(3) 1 d P A 1
H29A H 0.3116 0.1041 0.0297 0.035 Uiso 0.49(3) 1 calc PR A 1
C30A C 0.3927(11) 0.2565(19) 0.0697(7) 0.040(4) Uani 0.49(3) 1 d P A 1
H30A H 0.4626 0.2397 0.0583 0.048 Uiso 0.49(3) 1 calc PR A 1
C31A C 0.3773(16) 0.3525(18) 0.1022(7) 0.080(5) Uani 0.49(3) 1 d P A 1
H31A H 0.4385 0.3986 0.1166 0.096 Uiso 0.49(3) 1 calc PR A 1
C32A C 0.2734(17) 0.3904(15) 0.1168(4) 0.058(4) Uani 0.49(3) 1 d P A 1
H32A H 0.2650 0.4679 0.1376 0.069 Uiso 0.49(3) 1 calc PR A 1
C33A C 0.1850(15) 0.3152(18) 0.1009(6) 0.048(3) Uani 0.49(3) 1 d P A 1
H33A H 0.1154 0.3334 0.1124 0.057 Uiso 0.49(3) 1 calc PR A 1
C34A C 0.2016(15) 0.2111(15) 0.0673(5) 0.038(2) Uani 0.49(3) 1 d P A 1
H34A H 0.1410 0.1606 0.0545 0.046 Uiso 0.49(3) 1 calc PR A 1
C29B C 0.285(2) 0.194(2) 0.0569(9) 0.041(4) Uani 0.51(3) 1 d P A 2
H29B H 0.2743 0.1206 0.0344 0.049 Uiso 0.51(3) 1 calc PR A 2
C30B C 0.3847(12) 0.2444(18) 0.0645(7) 0.043(3) Uani 0.51(3) 1 d P A 2
H30B H 0.4440 0.2033 0.0493 0.051 Uiso 0.51(3) 1 calc PR A 2
C31B C 0.4010(9) 0.3651(10) 0.0971(3) 0.0321(16) Uani 0.51(3) 1 d P A 2
H31B H 0.4695 0.4082 0.1020 0.039 Uiso 0.51(3) 1 calc PR A 2
C32B C 0.3136(13) 0.4108(15) 0.1196(4) 0.046(2) Uani 0.51(3) 1 d P A 2
H32B H 0.3207 0.4843 0.1425 0.055 Uiso 0.51(3) 1 calc PR A 2
C33B C 0.2140(11) 0.3512(19) 0.1096(6) 0.052(4) Uani 0.51(3) 1 d P A 2
H33B H 0.1530 0.3883 0.1246 0.063 Uiso 0.51(3) 1 calc PR A 2
C34B C 0.1999(11) 0.2424(17) 0.0793(6) 0.046(3) Uani 0.51(3) 1 d P A 2
H34B H 0.1308 0.2011 0.0741 0.055 Uiso 0.51(3) 1 calc PR A 2

loop_
_atom_site_aniso_label
_atom_site_aniso_U_11
_atom_site_aniso_U_22
_atom_site_aniso_U_33
_atom_site_aniso_U_23
_atom_site_aniso_U_13
_atom_site_aniso_U_12
Ni1 0.01822(10) 0.01537(9) 0.01554(9) -0.00047(6) 0.00224(7) 0.00221(7)
P1 0.01980(19) 0.01663(16) 0.01678(15) 0.00019(12) 0.00118(14) 0.00351(14)
P2 0.01691(18) 0.01691(16) 0.01547(15) -0.00001(12) 0.00143(13) 0.00093(13)
N1 0.0200(6) 0.0173(5) 0.0162(5) -0.0008(4) 0.0024(5) 0.0042(5)
C11 0.0161(7) 0.0186(6) 0.0193(6) -0.0011(5) 0.0012(5) 0.0013(5)
C4 0.0182(7) 0.0197(6) 0.0174(6) -0.0009(5) 0.0020(5) 0.0020(5)
C15 0.0197(7) 0.0222(7) 0.0222(6) -0.0014(5) 0.0037(6) 0.0043(6)
C10 0.0166(7) 0.0170(6) 0.0196(6) -0.0016(5) -0.0001(5) 0.0009(5)
C3 0.0146(7) 0.0198(6) 0.0178(6) -0.0013(5) 0.0020(5) -0.0005(5)
C12 0.0211(7) 0.0202(6) 0.0226(6) 0.0018(5) 0.0001(6) 0.0016(6)
C1 0.0338(9) 0.0229(7) 0.0197(6) 0.0003(5) 0.0046(6) 0.0085(6)
C5 0.0208(7) 0.0253(7) 0.0188(6) 0.0016(5) -0.0002(6) 0.0036(6)
C14 0.0178(7) 0.0237(7) 0.0299(7) -0.0046(6) 0.0006(6) 0.0048(6)
C7 0.0213(8) 0.0291(7) 0.0202(6) -0.0071(5) 0.0014(6) 0.0004(6)
C26 0.0251(8) 0.0226(6) 0.0163(6) 0.0004(5) 0.0002(6) -0.0009(6)
C8 0.0216(7) 0.0210(6) 0.0218(6) -0.0026(5) 0.0009(6) 0.0012(6)
O1 0.0354(8) 0.0516(8) 0.0386(7) 0.0011(6) 0.0134(6) 0.0172(6)
C13 0.0219(8) 0.0177(6) 0.0295(7) -0.0009(5) -0.0036(6) 0.0031(6)
C23 0.0183(7) 0.0211(6) 0.0242(6) -0.0002(5) 0.0009(6) 0.0002(6)
C6 0.0203(8) 0.0346(8) 0.0157(6) -0.0026(5) 0.0007(5) 0.0026(6)
C17 0.0328(9) 0.0207(7) 0.0234(7) -0.0010(5) 0.0050(6) -0.0045(6)
C24 0.0268(9) 0.0236(7) 0.0357(8) 0.0040(6) 0.0001(7) -0.0040(6)
C27 0.0303(9) 0.0329(8) 0.0263(7) -0.0005(6) -0.0073(7) -0.0043(7)
C18 0.0254(9) 0.0391(9) 0.0389(9) -0.0006(7) 0.0006(7) -0.0085(7)
C2 0.0674(14) 0.0227(8) 0.0300(8) -0.0060(6) -0.0034(9) -0.0012(9)
C25 0.0289(9) 0.0336(8) 0.0282(7) -0.0006(6) -0.0067(7) -0.0065(7)
C20 0.0317(9) 0.0367(9) 0.0220(7) 0.0003(6) -0.0005(7) 0.0172(7)
C28 0.0378(10) 0.0348(8) 0.0187(6) -0.0026(6) 0.0065(7) 0.0026(7)
C16 0.0299(9) 0.0250(8) 0.0395(9) 0.0046(7) -0.0027(7) 0.0094(7)
C21 0.0523(13) 0.0341(9) 0.0347(9) 0.0003(7) 0.0027(9) 0.0244(9)
C9 0.0404(11) 0.0514(11) 0.0186(7) -0.0043(7) -0.0026(7) 0.0136(9)
C19 0.0538(12) 0.0286(8) 0.0320(8) 0.0069(7) 0.0084(8) -0.0080(8)
C22 0.0241(9) 0.0618(13) 0.0404(10) -0.0144(9) -0.0061(8) 0.0112(9)
C29A 0.033(4) 0.024(4) 0.029(4) 0.005(3) 0.004(3) 0.004(3)
C30A 0.018(4) 0.039(6) 0.064(9) 0.020(5) -0.004(4) -0.009(3)
C31A 0.082(10) 0.057(5) 0.094(9) 0.040(5) -0.054(7) -0.048(6)
C32A 0.091(13) 0.041(6) 0.040(3) -0.009(3) -0.022(7) 0.022(7)
C33A 0.040(7) 0.062(7) 0.042(5) 0.022(5) 0.013(5) 0.018(5)
C34A 0.045(4) 0.037(4) 0.031(4) 0.013(3) -0.006(3) -0.002(3)
C29B 0.055(12) 0.030(5) 0.038(5) 0.004(4) 0.000(5) -0.003(5)
C30B 0.062(9) 0.033(4) 0.034(3) 0.004(3) 0.005(5) 0.016(5)
C31B 0.035(3) 0.032(3) 0.028(2) 0.007(2) -0.009(2) -0.013(3)
C32B 0.064(7) 0.051(4) 0.023(3) -0.001(2) 0.000(3) 0.001(4)
C33B 0.034(7) 0.068(9) 0.056(8) 0.028(6) 0.014(5) 0.010(4)
C34B 0.027(3) 0.062(8) 0.047(7) 0.026(5) -0.002(4) -0.007(5)

loop_
_atom_type_symbol
_atom_type_description
_atom_type_scat_dispersion_real
_atom_type_scat_dispersion_imag
_atom_type_scat_source
C C 0.0033 0.0016 'International Tables Vol C Tables 4.2.6.8 and 6.1.1.4'
H H 0.0000 0.0000 'International Tables Vol C Tables 4.2.6.8 and 6.1.1.4'
N N 0.0061 0.0033 'International Tables Vol C Tables 4.2.6.8 and 6.1.1.4'
O O 0.0106 0.0060 'International Tables Vol C Tables 4.2.6.8 and 6.1.1.4'
P P 0.1023 0.0942 'International Tables Vol C Tables 4.2.6.8 and 6.1.1.4'
Ni Ni 0.3393 1.1124 'International Tables Vol C Tables 4.2.6.8 and 6.1.1.4'

loop_
_geom_angle_atom_site_label_1
_geom_angle_atom_site_label_2
_geom_angle_atom_site_label_3
_geom_angle
C1 Ni1 N1 178.57(6)
C1 Ni1 P2 93.69(5)
N1 Ni1 P2 84.95(4)
C1 Ni1 P1 95.55(5)
N1 Ni1 P1 85.73(4)
P2 Ni1 P1 167.724(16)
C4 P1 C20 105.59(7)
C4 P1 C17 106.27(7)
C20 P1 C17 107.19(8)
C4 P1 Ni1 99.20(5)
C20 P1 Ni1 120.92(6)
C17 P1 Ni1 115.87(5)
C11 P2 C26 105.55(7)
C11 P2 C23 107.33(7)
C26 P2 C23 105.47(7)
C11 P2 Ni1 100.55(5)
C26 P2 Ni1 127.14(5)
C23 P2 Ni1 109.35(5)
C3 N1 C10 122.07(11)
C3 N1 Ni1 118.46(9)
C10 N1 Ni1 118.98(9)
C12 C11 C10 121.51(13)
C12 C11 P2 125.72(11)
C10 C11 P2 112.68(10)
C5 C4 C3 121.22(13)
C5 C4 P1 124.78(11)
C3 C4 P1 113.86(10)
C14 C15 C10 121.03(14)
N1 C10 C15 126.04(13)
N1 C10 C11 117.32(12)
C15 C10 C11 116.42(13)
N1 C3 C4 117.30(12)
N1 C3 C8 126.00(13)
C4 C3 C8 116.53(12)
C13 C12 C11 121.51(14)
O1 C1 C2 119.40(16)
O1 C1 Ni1 123.73(14)
C2 C1 Ni1 116.87(14)
C6 C5 C4 121.71(14)
C15 C14 C13 122.13(14)
C8 C7 C6 122.56(14)
C28 C26 C27 111.72(13)
C28 C26 P2 111.87(11)
C27 C26 P2 110.10(10)
C7 C8 C3 120.93(14)
C12 C13 C14 117.32(14)
C12 C13 C16 120.98(15)
C14 C13 C16 121.69(15)
C24 C23 C25 111.47(13)
C24 C23 P2 113.11(11)
C25 C23 P2 109.71(11)
C7 C6 C5 117.05(13)
C7 C6 C9 121.99(14)
C5 C6 C9 120.91(15)
C18 C17 C19 110.86(14)
C18 C17 P1 108.69(11)
C19 C17 P1 114.07(12)
C22 C20 C21 111.38(16)
C22 C20 P1 109.47(12)
C21 C20 P1 111.48(13)
C34A C29A C30A 118.8(17)
C31A C30A C29A 118.5(13)
C30A C31A C32A 122.8(12)
C33A C32A C31A 119.8(12)
C32A C33A C34A 117.1(15)
C29A C34A C33A 122.6(18)
C34B C29B C30B 123(2)
C29B C30B C31B 118.6(13)
C32B C31B C30B 116.5(10)
C31B C32B C33B 120.3(12)
C34B C33B C32B 122.6(14)
C29B C34B C33B 118.4(17)

loop_
_geom_bond_atom_site_label_1
_geom_bond_atom_site_label_2
_geom_bond_distance
Ni1 C1 1.8649(15)
Ni1 N1 1.9575(11)
Ni1 P2 2.1662(4)
Ni1 P1 2.1780(4)
P1 C4 1.8129(14)
P1 C20 1.8425(17)
P1 C17 1.8453(16)
P2 C11 1.8115(14)
P2 C26 1.8415(14)
P2 C23 1.8479(16)
N1 C3 1.3913(17)
N1 C10 1.3945(18)
C11 C12 1.395(2)
C11 C10 1.4164(19)
C4 C5 1.3968(19)
C4 C3 1.4148(19)
C15 C14 1.390(2)
C15 C10 1.413(2)
C3 C8 1.4158(19)
C12 C13 1.391(2)
C1 O1 1.225(2)
C1 C2 1.510(2)
C5 C6 1.396(2)
C14 C13 1.397(2)
C7 C8 1.388(2)
C7 C6 1.389(2)
C26 C28 1.529(2)
C26 C27 1.529(2)
C13 C16 1.513(2)
C23 C24 1.533(2)
C23 C25 1.534(2)
C6 C9 1.507(2)
C17 C18 1.524(3)
C17 C19 1.534(2)
C20 C22 1.527(3)
C20 C21 1.542(2)
C29A C34A 1.38(2)
C29A C30A 1.42(3)
C30A C31A 1.31(2)
C31A C32A 1.42(2)
C32A C33A 1.370(12)
C33A C34A 1.389(16)
C29B C34B 1.332(18)
C29B C30B 1.33(3)
C30B C31B 1.48(2)
C31B C32B 1.348(17)
C32B C33B 1.379(11)
C33B C34B 1.347(15)
